data_4348521
loop_
_publ_author_name
'Sen, Srobona'
'Ke, Iou-Sheng'
'Gabba\"i, Fran\,cois P'

_publ_section_title
;
 Anion-Controlled Positional Switching of a Phenyl Group about the
 Dinuclear Core of a AuSb Complex.
;
_journal_issue 18
_journal_name_full 'Inorganic chemistry'
_journal_page_first 9162
_journal_page_last 9172
_journal_paper_doi 10.1021/acs.inorgchem.6b01290
_journal_volume 55
_journal_year 2016
_chemical_formula_moiety 'C30 H41 Au F2 P2 Sb, F6 P'
_chemical_formula_sum 'C30 H41 Au F8 P3 Sb'
_chemical_formula_weight 965.16
_chemical_melting_point ?
_chemical_name_common None
_space_group_IT_number 2
_space_group_name_Hall '-P 1'
_space_group_name_H-M_alt 'P -1'
_symmetry_cell_setting triclinic
_symmetry_space_group_name_H-M 'P -1'
_atom_sites_solution_hydrogens geom
_atom_sites_solution_primary direct
_atom_sites_solution_secondary difmap
_audit_creation_method SHELXL-97
_cell_angle_alpha 90.334(5)
_cell_angle_beta 91.788(5)
_cell_angle_gamma 93.837(5)
_cell_formula_units_Z 2
_cell_length_a 8.739(3)
_cell_length_b 13.935(5)
_cell_length_c 14.336(5)
_cell_measurement_reflns_used 2350
_cell_measurement_temperature 253(2)
_cell_measurement_theta_max 19.7
_cell_measurement_theta_min 2.7
_cell_volume 1741.0(11)
_computing_cell_refinement 'Bruker APEX-II'
_computing_data_collection 'Bruker APEX-II'
_computing_data_reduction 'Bruker APEX-II'
_computing_molecular_graphics 'Bruker SHELXTL'
_computing_publication_material 'Bruker SHELXTL'
_computing_structure_refinement 'SHELXL-97 (Sheldrick, 2008)'
_computing_structure_solution 'SHELXS-97 (Sheldrick, 2008)'
_diffrn_ambient_temperature 253(2)
_diffrn_measured_fraction_theta_full 0.994
_diffrn_measured_fraction_theta_max 0.994
_diffrn_measurement_device_type 'BRUKE APEX-II CCD'
_diffrn_measurement_method 'phi and omega scans'
_diffrn_radiation_monochromator graphite
_diffrn_radiation_source 'fine-focus sealed tube'
_diffrn_radiation_type MoK\a
_diffrn_radiation_wavelength 0.71073
_diffrn_reflns_av_R_equivalents 0.0703
_diffrn_reflns_av_sigmaI/netI 0.0858
_diffrn_reflns_limit_h_max 10
_diffrn_reflns_limit_h_min -10
_diffrn_reflns_limit_k_max 17
_diffrn_reflns_limit_k_min -17
_diffrn_reflns_limit_l_max 17
_diffrn_reflns_limit_l_min -17
_diffrn_reflns_number 18038
_diffrn_reflns_theta_full 26.00
_diffrn_reflns_theta_max 26.00
_diffrn_reflns_theta_min 1.42
_exptl_absorpt_coefficient_mu 5.183
_exptl_absorpt_correction_T_max 0.4728
_exptl_absorpt_correction_T_min 0.4091
_exptl_absorpt_correction_type multi-scan
_exptl_absorpt_process_details SADABS
_exptl_crystal_colour Colorless
_exptl_crystal_density_diffrn 1.841
_exptl_crystal_density_method 'not measured'
_exptl_crystal_description Block
_exptl_crystal_F_000 936
_exptl_crystal_size_max 0.21
_exptl_crystal_size_mid 0.18
_exptl_crystal_size_min 0.17
_refine_diff_density_max 1.154
_refine_diff_density_min -1.670
_refine_diff_density_rms 0.183
_refine_ls_extinction_method none
_refine_ls_goodness_of_fit_ref 1.033
_refine_ls_hydrogen_treatment constra
_refine_ls_matrix_type full
_refine_ls_number_parameters 388
_refine_ls_number_reflns 6819
_refine_ls_number_restraints 0
_refine_ls_restrained_S_all 1.033
_refine_ls_R_factor_all 0.0818
_refine_ls_R_factor_gt 0.0606
_refine_ls_shift/su_max 0.001
_refine_ls_shift/su_mean 0.000
_refine_ls_structure_factor_coef Fsqd
_refine_ls_weighting_details 'calc w=1/[\s^2^(Fo^2^)+(0.0548P)^2^+13.4326P] where P=(Fo^2^+2Fc^2^)/3'
_refine_ls_weighting_scheme calc
_refine_ls_wR_factor_gt 0.1432
_refine_ls_wR_factor_ref 0.1537
_reflns_number_gt 5109
_reflns_number_total 6819
_reflns_threshold_expression >2sigma(I)
_cod_data_source_file ic6b01290_si_001.cif
_cod_data_source_block i
_cod_depositor_comments
;
The following automatic conversions were performed:

data item '_chemical_melting_point' value 'None' was changed to '?'
-- the value is undefined or not given.

data item '_exptl_absorpt_correction_type' value 'Multi-scan' was
changed to 'multi-scan' in accordance with the
/home/saulius/struct/COD-crude-data/automatic-downloads/DataCite-retrospective/ACS/depositions/lib/dictionaries/cif_core.dic
dictionary named 'cif_core.dic' version 2.4.2 last updated on
2011-04-26.

data item '_symmetry_cell_setting' value 'Triclinic' was changed to
'triclinic' in accordance with the
/home/saulius/struct/COD-crude-data/automatic-downloads/DataCite-retrospective/ACS/depositions/lib/dictionaries/cif_core.dic
dictionary named 'cif_core.dic' version 2.4.2 last updated on
2011-04-26.

Automatic conversion script
Id: cif_fix_values 6909 2019-04-08 15:41:33Z antanas 
;
_cod_original_cell_volume 1741.1(10)
_cod_database_code 4348521

loop_
_symmetry_equiv_pos_as_xyz
'x, y, z'
'-x, -y, -z'

loop_
_atom_site_label
_atom_site_type_symbol
_atom_site_fract_x
_atom_site_fract_y
_atom_site_fract_z
_atom_site_U_iso_or_equiv
_atom_site_adp_type
_atom_site_occupancy
_atom_site_symmetry_multiplicity
_atom_site_calc_flag
_atom_site_refinement_flags
Au1 Au 1.23755(5) -0.23108(3) 0.73705(3) 0.03892(15) Uani 1 1 d .
Sb1 Sb 1.25167(8) -0.45029(5) 0.74873(5) 0.0357(2) Uani 1 1 d .
P1 P 1.1509(4) -0.2291(2) 0.8863(2) 0.0409(7) Uani 1 1 d .
P2 P 1.3185(3) -0.2337(2) 0.58661(19) 0.0383(7) Uani 1 1 d .
P3 P 0.7420(5) 0.0399(3) 0.7584(3) 0.0699(11) Uani 1 1 d .
F1 F 1.0273(7) -0.4589(5) 0.7428(4) 0.0524(17) Uani 1 1 d .
F2 F 1.4734(8) -0.4210(5) 0.7560(5) 0.0552(18) Uani 1 1 d .
F3 F 0.6142(15) 0.0340(9) 0.6813(8) 0.141(5) Uani 1 1 d .
F4 F 0.8646(17) 0.0175(14) 0.6880(9) 0.186(7) Uani 1 1 d .
F5 F 0.8747(14) 0.0506(10) 0.8359(8) 0.135(4) Uani 1 1 d .
F6 F 0.6212(14) 0.0724(10) 0.8304(7) 0.129(4) Uani 1 1 d .
F7 F 0.7708(16) 0.1485(8) 0.7333(11) 0.154(5) Uani 1 1 d .
F8 F 0.7053(17) -0.0643(8) 0.7851(11) 0.161(6) Uani 1 1 d .
C1 C 1.2468(12) -0.4190(8) 0.8960(7) 0.035(2) Uani 1 1 d .
C2 C 1.1911(13) -0.3402(9) 0.9424(8) 0.044(3) Uani 1 1 d .
C3 C 1.1855(15) -0.3411(11) 1.0409(8) 0.061(4) Uani 1 1 d .
H3A H 1.1496 -0.2889 1.0723 0.073 Uiso 1 1 calc R
C4 C 1.2331(17) -0.4191(12) 1.0909(9) 0.070(4) Uani 1 1 d .
H4A H 1.2251 -0.4203 1.1555 0.084 Uiso 1 1 calc R
C5 C 1.2923(18) -0.4949(11) 1.0453(9) 0.065(4) Uani 1 1 d .
H5A H 1.3300 -0.5458 1.0787 0.078 Uiso 1 1 calc R
C6 C 1.2945(16) -0.4938(9) 0.9487(8) 0.057(3) Uani 1 1 d .
H6A H 1.3301 -0.5465 0.9181 0.068 Uiso 1 1 calc R
C7 C 1.2438(12) -0.4351(8) 0.5975(8) 0.041(3) Uani 1 1 d .
C8 C 1.2793(13) -0.3547(8) 0.5414(7) 0.039(2) Uani 1 1 d .
C9 C 1.2696(15) -0.3682(10) 0.4445(8) 0.054(3) Uani 1 1 d .
H9A H 1.2921 -0.3156 0.4064 0.065 Uiso 1 1 calc R
C10 C 1.2289(17) -0.4543(10) 0.4040(9) 0.063(4) Uani 1 1 d .
H10A H 1.2253 -0.4609 0.3394 0.075 Uiso 1 1 calc R
C11 C 1.1932(18) -0.5311(10) 0.4589(9) 0.066(4) Uani 1 1 d .
H11A H 1.1633 -0.5906 0.4319 0.080 Uiso 1 1 calc R
C12 C 1.2013(18) -0.5212(9) 0.5548(8) 0.062(4) Uani 1 1 d .
H12A H 1.1771 -0.5746 0.5914 0.074 Uiso 1 1 calc R
C13 C 1.2688(15) -0.6005(7) 0.7541(8) 0.045(3) Uani 1 1 d .
C14 C 1.4165(16) -0.6357(10) 0.7580(9) 0.057(3) Uani 1 1 d .
H14A H 1.5042 -0.5943 0.7553 0.069 Uiso 1 1 calc R
C15 C 1.426(3) -0.7338(13) 0.7658(11) 0.095(6) Uani 1 1 d .
H15A H 1.5227 -0.7581 0.7698 0.114 Uiso 1 1 calc R
C16 C 1.304(4) -0.7945(11) 0.7678(12) 0.118(10) Uani 1 1 d .
H16A H 1.3156 -0.8600 0.7745 0.142 Uiso 1 1 calc R
C17 C 1.155(3) -0.7611(12) 0.7599(12) 0.098(7) Uani 1 1 d .
H17A H 1.0674 -0.8030 0.7557 0.118 Uiso 1 1 calc R
C18 C 1.1468(19) -0.6636(10) 0.7586(10) 0.068(4) Uani 1 1 d .
H18A H 1.0503 -0.6394 0.7611 0.082 Uiso 1 1 calc R
C19 C 0.8547(15) -0.2863(12) 0.8341(11) 0.074(4) Uani 1 1 d .
H19A H 0.7474 -0.2759 0.8363 0.111 Uiso 1 1 calc R
H19B H 0.8725 -0.3487 0.8587 0.111 Uiso 1 1 calc R
H19C H 0.8864 -0.2827 0.7707 0.111 Uiso 1 1 calc R
C20 C 0.9439(14) -0.2114(10) 0.8910(9) 0.055(3) Uani 1 1 d .
H20A H 0.9278 -0.1496 0.8614 0.065 Uiso 1 1 calc R
C21 C 0.884(2) -0.2054(15) 0.9909(11) 0.097(6) Uani 1 1 d .
H21A H 0.7763 -0.1954 0.9879 0.145 Uiso 1 1 calc R
H21B H 0.9381 -0.1527 1.0238 0.145 Uiso 1 1 calc R
H21C H 0.9003 -0.2643 1.0230 0.145 Uiso 1 1 calc R
C22 C 1.236(2) -0.0365(10) 0.9061(14) 0.096(6) Uani 1 1 d .
H22A H 1.2924 0.0137 0.9411 0.144 Uiso 1 1 calc R
H22B H 1.1286 -0.0252 0.9050 0.144 Uiso 1 1 calc R
H22C H 1.2712 -0.0373 0.8434 0.144 Uiso 1 1 calc R
C23 C 1.2597(16) -0.1325(10) 0.9514(9) 0.061(4) Uani 1 1 d .
H23A H 1.2213 -0.1309 1.0149 0.073 Uiso 1 1 calc R
C24 C 1.4296(16) -0.1532(12) 0.9575(12) 0.082(5) Uani 1 1 d .
H24A H 1.4861 -0.1027 0.9922 0.123 Uiso 1 1 calc R
H24B H 1.4684 -0.1563 0.8957 0.123 Uiso 1 1 calc R
H24C H 1.4407 -0.2134 0.9882 0.123 Uiso 1 1 calc R
C25 C 1.0360(16) -0.1866(12) 0.5124(12) 0.080(5) Uani 1 1 d .
H25A H 0.9801 -0.1442 0.4737 0.120 Uiso 1 1 calc R
H25B H 0.9987 -0.1853 0.5747 0.120 Uiso 1 1 calc R
H25C H 1.0220 -0.2509 0.4877 0.120 Uiso 1 1 calc R
C26 C 1.2057(15) -0.1541(9) 0.5143(9) 0.057(3) Uani 1 1 d .
H26A H 1.2420 -0.1562 0.4503 0.068 Uiso 1 1 calc R
C27 C 1.231(2) -0.0507(11) 0.5508(13) 0.088(5) Uani 1 1 d .
H27A H 1.1725 -0.0092 0.5126 0.132 Uiso 1 1 calc R
H27B H 1.3379 -0.0304 0.5488 0.132 Uiso 1 1 calc R
H27C H 1.1983 -0.0477 0.6140 0.132 Uiso 1 1 calc R
C28 C 1.5754(15) -0.2040(12) 0.4734(9) 0.067(4) Uani 1 1 d .
H28A H 1.6821 -0.1827 0.4722 0.101 Uiso 1 1 calc R
H28B H 1.5171 -0.1643 0.4332 0.101 Uiso 1 1 calc R
H28C H 1.5620 -0.2696 0.4522 0.101 Uiso 1 1 calc R
C29 C 1.5202(13) -0.1969(9) 0.5722(8) 0.048(3) Uani 1 1 d .
H29A H 1.5355 -0.1294 0.5917 0.058 Uiso 1 1 calc R
C30 C 1.6199(16) -0.2540(13) 0.6356(12) 0.091(6) Uani 1 1 d .
H30A H 1.7257 -0.2333 0.6279 0.136 Uiso 1 1 calc R
H30B H 1.6041 -0.3211 0.6202 0.136 Uiso 1 1 calc R
H30C H 1.5936 -0.2439 0.6993 0.136 Uiso 1 1 calc R

loop_
_atom_site_aniso_label
_atom_site_aniso_U_11
_atom_site_aniso_U_22
_atom_site_aniso_U_33
_atom_site_aniso_U_23
_atom_site_aniso_U_13
_atom_site_aniso_U_12
Au1 0.0499(3) 0.0338(2) 0.0335(2) 0.00014(17) 0.00561(18) 0.00390(19)
Sb1 0.0428(4) 0.0325(4) 0.0320(4) 0.0004(3) -0.0013(3) 0.0044(3)
P1 0.0454(17) 0.0457(17) 0.0325(15) -0.0068(13) 0.0021(13) 0.0087(14)
P2 0.0417(16) 0.0410(16) 0.0322(15) 0.0032(12) 0.0032(12) 0.0018(13)
P3 0.084(3) 0.068(3) 0.059(2) 0.0050(19) -0.011(2) 0.012(2)
F1 0.042(4) 0.073(5) 0.043(4) -0.012(3) -0.002(3) 0.009(3)
F2 0.044(4) 0.068(5) 0.052(4) 0.006(4) 0.006(3) -0.005(3)
F3 0.161(11) 0.139(10) 0.118(9) 0.000(8) -0.085(8) 0.014(9)
F4 0.150(12) 0.31(2) 0.110(10) -0.029(12) 0.029(9) 0.108(13)
F5 0.123(9) 0.166(11) 0.113(9) 0.005(8) -0.062(7) 0.020(8)
F6 0.126(10) 0.186(13) 0.082(7) 0.001(8) 0.011(7) 0.051(9)
F7 0.157(13) 0.090(8) 0.216(16) 0.031(9) -0.002(11) 0.005(8)
F8 0.180(13) 0.088(8) 0.213(15) 0.064(9) -0.037(11) 0.021(8)
C1 0.037(6) 0.041(6) 0.027(5) 0.000(4) -0.002(4) -0.007(5)
C2 0.034(6) 0.057(7) 0.043(7) 0.002(6) -0.006(5) 0.008(5)
C3 0.063(9) 0.087(10) 0.033(7) 0.006(7) 0.006(6) 0.013(7)
C4 0.072(10) 0.114(13) 0.025(6) 0.024(7) -0.001(6) 0.012(9)
C5 0.088(11) 0.075(10) 0.034(7) 0.015(7) -0.002(7) 0.006(8)
C6 0.083(10) 0.046(7) 0.041(7) 0.011(6) -0.004(6) 0.005(7)
C7 0.034(6) 0.052(7) 0.039(6) -0.002(5) -0.002(5) 0.006(5)
C8 0.041(6) 0.046(6) 0.030(6) -0.003(5) 0.002(5) 0.001(5)
C9 0.066(8) 0.070(9) 0.027(6) 0.002(6) -0.005(6) 0.004(7)
C10 0.083(10) 0.071(10) 0.032(7) -0.015(6) -0.008(6) 0.000(8)
C11 0.099(12) 0.046(8) 0.054(8) -0.018(7) -0.015(8) 0.013(8)
C12 0.106(12) 0.045(7) 0.034(7) -0.012(6) -0.012(7) 0.011(7)
C13 0.066(8) 0.022(5) 0.047(7) 0.002(5) 0.008(6) 0.006(5)
C14 0.068(9) 0.057(8) 0.050(8) 0.006(6) 0.000(6) 0.027(7)
C15 0.156(19) 0.061(11) 0.076(12) 0.016(9) 0.018(12) 0.057(12)
C16 0.27(3) 0.022(8) 0.069(11) -0.002(7) 0.045(16) 0.022(13)
C17 0.17(2) 0.044(10) 0.079(12) 0.008(8) 0.027(13) -0.038(11)
C18 0.081(11) 0.055(9) 0.067(9) -0.002(7) 0.006(8) -0.009(8)
C19 0.036(7) 0.102(12) 0.086(11) -0.021(9) -0.007(7) 0.025(8)
C20 0.039(7) 0.064(8) 0.063(8) 0.002(7) 0.002(6) 0.014(6)
C21 0.088(12) 0.148(17) 0.060(10) -0.021(10) 0.024(9) 0.042(12)
C22 0.084(12) 0.038(8) 0.162(18) -0.033(10) -0.018(12) -0.008(8)
C23 0.064(9) 0.073(10) 0.045(7) -0.024(7) -0.007(6) 0.009(7)
C24 0.047(9) 0.098(12) 0.098(12) -0.018(10) -0.004(8) -0.012(8)
C25 0.051(9) 0.093(12) 0.098(12) 0.027(10) -0.003(8) 0.012(8)
C26 0.060(8) 0.057(8) 0.053(8) 0.018(6) -0.003(6) 0.005(6)
C27 0.090(12) 0.059(10) 0.117(15) 0.024(10) 0.011(11) 0.010(9)
C28 0.051(8) 0.103(12) 0.048(8) 0.002(8) 0.024(6) -0.004(8)
C29 0.041(7) 0.055(8) 0.048(7) -0.005(6) 0.008(5) -0.003(6)
C30 0.040(8) 0.116(14) 0.114(14) 0.035(12) -0.003(8) -0.010(9)

loop_
_atom_type_symbol
_atom_type_description
_atom_type_scat_dispersion_real
_atom_type_scat_dispersion_imag
_atom_type_scat_source
C C 0.0033 0.0016 'International Tables Vol C Tables 4.2.6.8 and 6.1.1.4'
H H 0.0000 0.0000 'International Tables Vol C Tables 4.2.6.8 and 6.1.1.4'
F F 0.0171 0.0103 'International Tables Vol C Tables 4.2.6.8 and 6.1.1.4'
P P 0.1023 0.0942 'International Tables Vol C Tables 4.2.6.8 and 6.1.1.4'
Sb Sb -0.5866 1.5461 'International Tables Vol C Tables 4.2.6.8 and 6.1.1.4'
Au Au -2.0133 8.8022 'International Tables Vol C Tables 4.2.6.8 and 6.1.1.4'

loop_
_geom_angle_atom_site_label_1
_geom_angle_atom_site_label_2
_geom_angle_atom_site_label_3
_geom_angle
P2 Au1 P1 178.70(11)
P2 Au1 Sb1 90.41(8)
P1 Au1 Sb1 89.51(8)
F2 Sb1 F1 171.4(3)
F2 Sb1 C13 94.1(4)
F1 Sb1 C13 94.4(4)
F2 Sb1 C1 88.3(3)
F1 Sb1 C1 89.5(3)
C13 Sb1 C1 99.5(4)
F2 Sb1 C7 92.2(3)
F1 Sb1 C7 87.5(3)
C13 Sb1 C7 98.1(4)
C1 Sb1 C7 162.3(4)
F2 Sb1 Au1 84.2(2)
F1 Sb1 Au1 87.3(2)
C13 Sb1 Au1 177.9(3)
C1 Sb1 Au1 81.6(3)
C7 Sb1 Au1 80.8(3)
C2 P1 C23 107.1(6)
C2 P1 C20 109.6(6)
C23 P1 C20 109.6(6)
C2 P1 Au1 109.1(4)
C23 P1 Au1 108.4(5)
C20 P1 Au1 113.0(4)
C8 P2 C29 109.3(5)
C8 P2 C26 107.2(6)
C29 P2 C26 107.3(6)
C8 P2 Au1 107.8(3)
C29 P2 Au1 115.3(4)
C26 P2 Au1 109.6(5)
F8 P3 F4 95.1(10)
F8 P3 F3 91.5(8)
F4 P3 F3 91.8(8)
F8 P3 F7 176.7(9)
F4 P3 F7 88.0(9)
F3 P3 F7 87.4(7)
F8 P3 F5 91.0(8)
F4 P3 F5 87.9(8)
F3 P3 F5 177.5(8)
F7 P3 F5 90.2(8)
F8 P3 F6 89.7(8)
F4 P3 F6 175.1(10)
F3 P3 F6 89.2(7)
F7 P3 F6 87.2(8)
F5 P3 F6 90.9(7)
C6 C1 C2 118.2(10)
C6 C1 Sb1 111.7(8)
C2 C1 Sb1 129.9(8)
C1 C2 C3 119.1(11)
C1 C2 P1 123.9(8)
C3 C2 P1 116.4(10)
C4 C3 C2 120.5(13)
C5 C4 C3 120.2(12)
C4 C5 C6 118.6(13)
C1 C6 C5 123.4(13)
C12 C7 C8 118.5(11)
C12 C7 Sb1 110.8(9)
C8 C7 Sb1 130.6(8)
C9 C8 C7 117.6(11)
C9 C8 P2 118.3(9)
C7 C8 P2 123.9(8)
C10 C9 C8 122.7(12)
C9 C10 C11 119.1(12)
C10 C11 C12 120.1(12)
C7 C12 C11 122.0(13)
C18 C13 C14 118.5(12)
C18 C13 Sb1 123.2(10)
C14 C13 Sb1 118.2(9)
C15 C14 C13 117.6(15)
C16 C15 C14 122.5(19)
C15 C16 C17 120.7(16)
C18 C17 C16 116.0(17)
C13 C18 C17 124.2(17)
C19 C20 C21 111.7(13)
C19 C20 P1 110.2(9)
C21 C20 P1 114.1(10)
C22 C23 C24 111.7(13)
C22 C23 P1 110.1(10)
C24 C23 P1 109.7(10)
C25 C26 C27 110.6(13)
C25 C26 P2 111.3(9)
C27 C26 P2 109.6(10)
C30 C29 C28 108.9(12)
C30 C29 P2 110.4(9)
C28 C29 P2 115.2(9)

loop_
_geom_bond_atom_site_label_1
_geom_bond_atom_site_label_2
_geom_bond_distance
Au1 P2 2.291(3)
Au1 P1 2.293(3)
Au1 Sb1 3.0708(13)
Sb1 F2 1.953(7)
Sb1 F1 1.955(6)
Sb1 C13 2.110(10)
Sb1 C1 2.156(10)
Sb1 C7 2.178(11)
P1 C2 1.799(12)
P1 C23 1.829(13)
P1 C20 1.845(12)
P2 C8 1.810(11)
P2 C29 1.821(12)
P2 C26 1.837(12)
P3 F8 1.520(12)
P3 F4 1.540(12)
P3 F3 1.545(10)
P3 F7 1.563(12)
P3 F5 1.580(10)
P3 F6 1.585(11)
C1 C6 1.371(15)
C1 C2 1.402(15)
C2 C3 1.415(16)
C3 C4 1.386(19)
C4 C5 1.38(2)
C5 C6 1.386(17)
C7 C12 1.367(16)
C7 C8 1.406(15)
C8 C9 1.400(15)
C9 C10 1.352(18)
C10 C11 1.358(19)
C11 C12 1.380(17)
C13 C18 1.339(18)
C13 C14 1.411(17)
C14 C15 1.38(2)
C15 C16 1.32(3)
C16 C17 1.41(3)
C17 C18 1.37(2)
C19 C20 1.484(19)
C20 C21 1.544(18)
C22 C23 1.51(2)
C23 C24 1.531(19)
C25 C26 1.521(18)
C26 C27 1.53(2)
C28 C29 1.515(16)
C29 C30 1.507(19)
